data_2013442
loop_
_publ_author_name
'Gupta, Akhilesh Kumar'
'Kim, Jinkwon'

_publ_section_title
;Bis{\m-[6-(hydroxymethyl)-2-pyridyl]methanolato-\k^3^<i>N</i>,<i>O</i>:<i>O</i>}bis{[2,6-bis(hydroxymethyl)pyridine-\k^3^<i>O</i>,<i>N</i>,<i>O</i>']copper(II)}
 diacetate
;
_journal_issue 7
_journal_name_full 'Acta Crystallographica Section C'
_journal_page_first m262
_journal_page_last m264
_journal_paper_doi 10.1107/S0108270103009326
_journal_volume 59
_journal_year 2003
_chemical_formula_iupac '[Cu2 (C7 H8 N O2)2 (C7 H9 N O2)2] (C2 H3 O2)2'
_chemical_formula_moiety 'C28 H34 Cu2 N4 O8 2+, 2C2 H3 O2 1-'
_chemical_formula_sum 'C32 H40 Cu2 N4 O12'
_chemical_formula_weight 799.76
_chemical_name_systematic ?
_space_group_IT_number 14
_symmetry_cell_setting monoclinic
_symmetry_space_group_name_Hall '-P 2yn'
_symmetry_space_group_name_H-M 'P 1 21/n 1'
_atom_sites_solution_hydrogens geom
_atom_sites_solution_primary direct
_atom_sites_solution_secondary difmap
_audit_creation_method SHELXL-97
_cell_angle_alpha 90.00
_cell_angle_beta 109.150(5)
_cell_angle_gamma 90.00
_cell_formula_units_Z 2
_cell_length_a 10.2520(10)
_cell_length_b 12.1310(7)
_cell_length_c 14.2226(8)
_cell_measurement_reflns_used 25
_cell_measurement_temperature 296(2)
_cell_measurement_theta_max 31.28
_cell_measurement_theta_min 19.94
_cell_volume 1670.9(2)
_computing_cell_refinement 'CELDIM (Nonius, 1996)'
_computing_data_collection 'MACH3 (Nonius, 1996)'
_computing_data_reduction 'XCAD4 (Harms & Wocadlo, 1995)'
_computing_molecular_graphics 'ORTEP-3 for Windows (Farrugia, 1997)'
_computing_publication_material 'WinGX (Farrugia, 1999)'
_computing_structure_refinement 'SHELXL97 (Sheldrick, 1997)'
_computing_structure_solution 'SHELXS97 (Sheldrick, 1997)'
_diffrn_ambient_temperature 293(2)
_diffrn_measured_fraction_theta_full 0.999
_diffrn_measured_fraction_theta_max 0.999
_diffrn_measurement_device_type 'Enraf--Nonius CAD4'
_diffrn_measurement_method \q/2\q
_diffrn_radiation_monochromator graphite
_diffrn_radiation_source 'fine-focus sealed tube'
_diffrn_radiation_type MoK\a
_diffrn_radiation_wavelength 0.71073
_diffrn_reflns_av_R_equivalents 0.0446
_diffrn_reflns_av_sigmaI/netI 0.0286
_diffrn_reflns_limit_h_max 11
_diffrn_reflns_limit_h_min -12
_diffrn_reflns_limit_k_max 14
_diffrn_reflns_limit_k_min 0
_diffrn_reflns_limit_l_max 16
_diffrn_reflns_limit_l_min 0
_diffrn_reflns_number 3061
_diffrn_reflns_theta_full 24.98
_diffrn_reflns_theta_max 24.98
_diffrn_reflns_theta_min 2.15
_diffrn_standards_decay_% none
_diffrn_standards_interval_count 200
_diffrn_standards_interval_time 120
_diffrn_standards_number 3
_exptl_absorpt_coefficient_mu 1.343
_exptl_absorpt_correction_T_max 0.883
_exptl_absorpt_correction_T_min 0.761
_exptl_absorpt_correction_type \f-scan
_exptl_absorpt_process_details '(PSISCANS; North et al., 1968)'
_exptl_crystal_colour green
_exptl_crystal_density_diffrn 1.590
_exptl_crystal_density_method 'not measured'
_exptl_crystal_description plate
_exptl_crystal_F_000 828
_exptl_crystal_size_max 0.25
_exptl_crystal_size_mid 0.20
_exptl_crystal_size_min 0.11
_refine_diff_density_max 0.343
_refine_diff_density_min -0.386
_refine_ls_extinction_method none
_refine_ls_goodness_of_fit_ref 1.065
_refine_ls_hydrogen_treatment constr
_refine_ls_matrix_type full
_refine_ls_number_parameters 227
_refine_ls_number_reflns 2938
_refine_ls_number_restraints 0
_refine_ls_restrained_S_all 1.065
_refine_ls_R_factor_all 0.0485
_refine_ls_R_factor_gt 0.0328
_refine_ls_shift/su_max 0.000
_refine_ls_shift/su_mean 0.000
_refine_ls_structure_factor_coef Fsqd
_refine_ls_weighting_details 'calc w=1/[\s^2^(Fo^2^)+(0.0497P)^2^+1.3695P] where P=(Fo^2^+2Fc^2^)/3'
_refine_ls_weighting_scheme calc
_refine_ls_wR_factor_gt 0.0840
_refine_ls_wR_factor_ref 0.0961
_reflns_number_gt 2427
_reflns_number_total 2938
_reflns_threshold_expression I>2\s(I)
_cod_data_source_file ga1016.cif
_cod_data_source_block I
_cod_original_cell_volume 1671.0(2)
_cod_original_sg_symbol_H-M 'P 21/n'
_cod_database_code 2013442
_cod_database_fobs_code 2013442

loop_
_symmetry_equiv_pos_as_xyz
'x, y, z'
'-x+1/2, y+1/2, -z+1/2'
'-x, -y, -z'
'x-1/2, -y-1/2, z-1/2'

loop_
_atom_site_label
_atom_site_fract_x
_atom_site_fract_y
_atom_site_fract_z
_atom_site_U_iso_or_equiv
_atom_site_adp_type
_atom_site_calc_flag
_atom_site_refinement_flags
_atom_site_occupancy
_atom_site_disorder_assembly
_atom_site_disorder_group
_atom_site_type_symbol
Cu1 0.12725(4) 0.06953(3) 0.01222(2) 0.03014(13) Uani d . 1 . . Cu
N1 0.2848(2) 0.1092(2) 0.13593(17) 0.0301(5) Uani d . 1 . . N
N2 0.1721(2) 0.1286(2) -0.11208(17) 0.0317(5) Uani d . 1 . . N
O1 0.2989(3) -0.06113(19) 0.01535(17) 0.0479(6) Uani d . 1 . . O
H51 0.2726 -0.1254 0.0103 0.058 Uiso calc R 1 . . H
O2 0.0749(2) 0.2476(2) 0.05630(16) 0.0435(6) Uani d . 1 . . O
H52 -0.0068 0.2633 0.0440 0.052 Uiso calc R 1 . . H
O3 -0.0311(2) 0.0142(2) -0.08976(14) 0.0412(5) Uani d . 1 . . O
O4 0.3993(3) 0.3664(2) -0.0467(2) 0.0552(7) Uani d . 1 . . O
H54 0.4584 0.3571 -0.0733 0.066 Uiso calc R 1 . . H
C1 0.3950(3) 0.0425(3) 0.1678(2) 0.0356(7) Uani d . 1 . . C
C2 0.4949(4) 0.0578(3) 0.2603(3) 0.0483(9) Uani d . 1 . . C
H2 0.5707 0.0109 0.2815 0.058 Uiso calc R 1 . . H
C3 0.4809(4) 0.1428(3) 0.3202(2) 0.0498(9) Uani d . 1 . . C
H3 0.5462 0.1531 0.3827 0.060 Uiso calc R 1 . . H
C4 0.3698(3) 0.2121(3) 0.2868(2) 0.0410(8) Uani d . 1 . . C
H4 0.3598 0.2712 0.3256 0.049 Uiso calc R 1 . . H
C5 0.2722(3) 0.1928(2) 0.1939(2) 0.0325(6) Uani d . 1 . . C
C6 0.4126(4) -0.0490(3) 0.1018(3) 0.0485(9) Uani d . 1 . . C
H6A 0.4941 -0.0345 0.0834 0.058 Uiso calc R 1 . . H
H6B 0.4276 -0.1176 0.1388 0.058 Uiso calc R 1 . . H
C7 0.1464(3) 0.2655(3) 0.1581(2) 0.0410(8) Uani d . 1 . . C
H7A 0.0856 0.2500 0.1963 0.049 Uiso calc R 1 . . H
H7B 0.1742 0.3421 0.1685 0.049 Uiso calc R 1 . . H
C8 0.0922(3) 0.0758(3) -0.1937(2) 0.0379(7) Uani d . 1 . . C
C9 0.0992(4) 0.0977(3) -0.2883(2) 0.0518(9) Uani d . 1 . . C
H9 0.0433 0.0601 -0.3440 0.062 Uiso calc R 1 . . H
C10 0.1909(4) 0.1763(4) -0.2969(3) 0.0586(10) Uani d . 1 . . C
H10 0.1977 0.1927 -0.3590 0.070 Uiso calc R 1 . . H
C11 0.2719(4) 0.2304(3) -0.2145(3) 0.0489(9) Uani d . 1 . . C
H11 0.3334 0.2842 -0.2204 0.059 Uiso calc R 1 . . H
C12 0.2624(3) 0.2051(3) -0.1220(2) 0.0347(7) Uani d . 1 . . C
C13 -0.0081(4) -0.0065(3) -0.1791(2) 0.0473(9) Uani d . 1 . . C
H13A -0.0945 -0.0017 -0.2337 0.057 Uiso calc R 1 . . H
H13B 0.0285 -0.0804 -0.1783 0.057 Uiso calc R 1 . . H
C14 0.3485(3) 0.2634(3) -0.0290(2) 0.0423(8) Uani d . 1 . . C
H14A 0.2932 0.2740 0.0141 0.051 Uiso calc R 1 . . H
H14B 0.4260 0.2166 0.0061 0.051 Uiso calc R 1 . . H
C15 0.7356(3) 0.3387(3) -0.0439(2) 0.0391(7) Uani d . 1 . . C
C16 0.7937(4) 0.4523(3) -0.0255(3) 0.0593(10) Uani d . 1 . . C
H16A 0.7842 0.4873 -0.0880 0.089 Uiso calc R 1 . . H
H16B 0.8897 0.4485 0.0137 0.089 Uiso calc R 1 . . H
H16C 0.7448 0.4941 0.0095 0.089 Uiso calc R 1 . . H
O5 0.8080(2) 0.2609(2) 0.00571(18) 0.0466(6) Uani d . 1 . . O
O6 0.6187(2) 0.3253(2) -0.10525(19) 0.0561(7) Uani d . 1 . . O

loop_
_atom_site_aniso_label
_atom_site_aniso_U_11
_atom_site_aniso_U_22
_atom_site_aniso_U_33
_atom_site_aniso_U_12
_atom_site_aniso_U_13
_atom_site_aniso_U_23
Cu1 0.0313(2) 0.0350(2) 0.02149(19) -0.00561(16) 0.00519(14) -0.00086(15)
N1 0.0312(13) 0.0322(13) 0.0257(12) -0.0046(11) 0.0075(10) -0.0001(10)
N2 0.0329(13) 0.0358(14) 0.0274(12) 0.0047(11) 0.0110(10) 0.0024(11)
O1 0.0580(15) 0.0382(13) 0.0407(13) 0.0062(11) 0.0066(11) -0.0033(10)
O2 0.0386(12) 0.0558(15) 0.0341(12) 0.0096(11) 0.0093(10) -0.0002(10)
O3 0.0449(12) 0.0550(14) 0.0211(10) -0.0175(11) 0.0073(9) -0.0028(10)
O4 0.0607(16) 0.0444(14) 0.0710(17) -0.0090(12) 0.0360(14) -0.0033(13)
C1 0.0311(15) 0.0391(17) 0.0330(16) -0.0044(13) 0.0056(12) 0.0042(13)
C2 0.0373(18) 0.058(2) 0.0408(19) -0.0013(16) 0.0003(14) 0.0059(17)
C3 0.0435(19) 0.064(2) 0.0312(17) -0.0178(18) -0.0024(14) 0.0030(17)
C4 0.0477(19) 0.0468(19) 0.0266(15) -0.0151(16) 0.0096(14) -0.0061(14)
C5 0.0359(16) 0.0333(16) 0.0296(15) -0.0099(13) 0.0128(12) -0.0002(12)
C6 0.0406(18) 0.046(2) 0.050(2) 0.0051(15) 0.0029(15) -0.0026(16)
C7 0.0488(19) 0.0374(18) 0.0333(16) -0.0034(15) 0.0085(14) -0.0079(14)
C8 0.0461(18) 0.0413(18) 0.0279(15) 0.0023(15) 0.0144(13) -0.0007(13)
C9 0.064(2) 0.068(3) 0.0259(16) -0.0087(19) 0.0174(16) -0.0037(16)
C10 0.070(3) 0.078(3) 0.038(2) 0.000(2) 0.0322(19) 0.0087(19)
C11 0.051(2) 0.059(2) 0.0446(19) -0.0023(18) 0.0263(16) 0.0084(17)
C12 0.0338(15) 0.0385(17) 0.0346(16) 0.0053(13) 0.0150(13) 0.0050(13)
C13 0.059(2) 0.055(2) 0.0287(16) -0.0155(18) 0.0148(15) -0.0080(15)
C14 0.0389(18) 0.0459(19) 0.0447(19) -0.0055(15) 0.0172(15) 0.0030(15)
C15 0.0348(17) 0.050(2) 0.0370(17) 0.0079(15) 0.0185(14) -0.0022(15)
C16 0.063(3) 0.045(2) 0.065(3) -0.0003(18) 0.016(2) -0.0053(18)
O5 0.0427(13) 0.0450(14) 0.0505(14) 0.0032(11) 0.0128(11) 0.0034(11)
O6 0.0366(13) 0.0680(18) 0.0581(16) 0.0016(12) 0.0078(12) -0.0018(13)

loop_
_atom_type_symbol
_atom_type_description
_atom_type_scat_dispersion_real
_atom_type_scat_dispersion_imag
_atom_type_scat_source
C C 0.0033 0.0016 'International Tables Vol C Tables 4.2.6.8 and 6.1.1.4'
H H 0.0000 0.0000 'International Tables Vol C Tables 4.2.6.8 and 6.1.1.4'
N N 0.0061 0.0033 'International Tables Vol C Tables 4.2.6.8 and 6.1.1.4'
O O 0.0106 0.0060 'International Tables Vol C Tables 4.2.6.8 and 6.1.1.4'
Cu Cu 0.3201 1.2651 'International Tables Vol C Tables 4.2.6.8 and 6.1.1.4'

loop_
_geom_angle_atom_site_label_1
_geom_angle_atom_site_label_2
_geom_angle_atom_site_label_3
_geom_angle_site_symmetry_1
_geom_angle_site_symmetry_3
_geom_angle
_geom_angle_publ_flag
O3 Cu1 O3 . 3 77.79(9) yes
O3 Cu1 N1 . . 169.80(9) yes
O3 Cu1 N1 3 . 92.23(9) yes
O3 Cu1 N2 . . 81.17(9) yes
O3 Cu1 N2 3 . 158.71(9) yes
N1 Cu1 N2 . . 108.70(10) yes
O3 Cu1 O1 . . 102.80(10) yes
O3 Cu1 O1 3 . 98.60(10) yes
N1 Cu1 O1 . . 76.39(9) yes
N2 Cu1 O1 . . 82.91(9) yes
O3 Cu1 O2 . . 108.24(9) yes
O3 Cu1 O2 3 . 97.08(9) yes
N1 Cu1 O2 . . 74.75(9) yes
N2 Cu1 O2 . . 92.48(9) yes
O1 Cu1 O2 . . 147.54(8) yes
O3 Cu1 Cu1 . 3 39.77(6) ?
O3 Cu1 Cu1 3 3 38.02(6) ?
N1 Cu1 Cu1 . 3 130.22(7) ?
N2 Cu1 Cu1 . 3 120.87(7) ?
O1 Cu1 Cu1 . 3 103.72(6) ?
O2 Cu1 Cu1 . 3 106.13(6) ?
C5 N1 C1 . . 119.3(3) ?
C5 N1 Cu1 . . 120.4(2) ?
C1 N1 Cu1 . . 119.7(2) ?
C8 N2 C12 . . 118.8(3) ?
C8 N2 Cu1 . . 109.1(2) ?
C12 N2 Cu1 . . 132.2(2) ?
C6 O1 Cu1 . . 110.35(19) ?
C6 O1 O5 . 3_655 113.1(2) ?
Cu1 O1 O5 . 3_655 109.62(11) ?
C6 O1 H51 . . 109.5 ?
Cu1 O1 H51 . . 114.5 ?
O5 O1 H51 3_655 . 5.0 ?
C7 O2 Cu1 . . 109.09(18) ?
C7 O2 O5 . 1_455 114.9(2) ?
Cu1 O2 O5 . 1_455 107.11(10) ?
C7 O2 H52 . . 109.5 ?
Cu1 O2 H52 . . 117.5 ?
O5 O2 H52 1_455 . 10.4 ?
C13 O3 Cu1 . . 113.64(19) ?
C13 O3 Cu1 . 3 132.9(2) ?
Cu1 O3 Cu1 . 3 102.21(9) yes
C14 O4 O6 . . 106.7(2) ?
C14 O4 H54 . . 109.5 ?
O6 O4 H54 . . 9.0 ?
N1 C1 C2 . . 121.1(3) ?
N1 C1 C6 . . 119.7(3) ?
C2 C1 C6 . . 119.2(3) ?
C3 C2 C1 . . 119.5(3) ?
C3 C2 H2 . . 120.2 ?
C1 C2 H2 . . 120.2 ?
C4 C3 C2 . . 119.3(3) ?
C4 C3 H3 . . 120.3 ?
C2 C3 H3 . . 120.3 ?
C3 C4 C5 . . 118.9(3) ?
C3 C4 H4 . . 120.5 ?
C5 C4 H4 . . 120.5 ?
N1 C5 C4 . . 121.8(3) ?
N1 C5 C7 . . 118.7(3) ?
C4 C5 C7 . . 119.5(3) ?
O1 C6 C1 . . 113.0(3) ?
O1 C6 H6A . . 109.0 ?
C1 C6 H6A . . 109.0 ?
O1 C6 H6B . . 109.0 ?
C1 C6 H6B . . 109.0 ?
H6A C6 H6B . . 107.8 ?
O2 C7 C5 . . 110.9(3) ?
O2 C7 H7A . . 109.5 ?
C5 C7 H7A . . 109.5 ?
O2 C7 H7B . . 109.5 ?
C5 C7 H7B . . 109.5 ?
H7A C7 H7B . . 108.0 ?
N2 C8 C9 . . 122.2(3) ?
N2 C8 C13 . . 116.7(3) ?
C9 C8 C13 . . 121.1(3) ?
C10 C9 C8 . . 118.1(3) ?
C10 C9 H9 . . 121.0 ?
C8 C9 H9 . . 121.0 ?
C11 C10 C9 . . 120.1(3) ?
C11 C10 H10 . . 120.0 ?
C9 C10 H10 . . 120.0 ?
C10 C11 C12 . . 119.8(3) ?
C10 C11 H11 . . 120.1 ?
C12 C11 H11 . . 120.1 ?
N2 C12 C11 . . 121.0(3) ?
N2 C12 C14 . . 117.1(3) ?
C11 C12 C14 . . 121.9(3) ?
O3 C13 C8 . . 109.7(3) ?
O3 C13 H13A . . 109.7 ?
C8 C13 H13A . . 109.7 ?
O3 C13 H13B . . 109.7 ?
C8 C13 H13B . . 109.7 ?
H13A C13 H13B . . 108.2 ?
O4 C14 C12 . . 113.8(3) ?
O4 C14 H14A . . 108.8 ?
C12 C14 H14A . . 108.8 ?
O4 C14 H14B . . 108.8 ?
C12 C14 H14B . . 108.8 ?
H14A C14 H14B . . 107.7 ?
O6 C15 O5 . . 123.4(3) ?
O6 C15 C16 . . 118.9(3) ?
O5 C15 C16 . . 117.7(3) ?
C15 C16 H16A . . 109.5 ?
C15 C16 H16B . . 109.5 ?
H16A C16 H16B . . 109.5 ?
C15 C16 H16C . . 109.5 ?
H16A C16 H16C . . 109.5 ?
H16B C16 H16C . . 109.5 ?
C15 O6 H54 . . 121.4 ?
C15 O6 O4 . . 118.1(2) ?
H54 O6 O4 . . 3.9 ?

loop_
_geom_bond_atom_site_label_1
_geom_bond_atom_site_label_2
_geom_bond_site_symmetry_2
_geom_bond_distance
_geom_bond_publ_flag
Cu1 O3 . 1.909(2) yes
Cu1 O3 3 1.983(2) yes
Cu1 N1 . 2.018(2) yes
Cu1 N2 . 2.094(2) yes
Cu1 O1 . 2.358(2) yes
Cu1 O2 . 2.360(2) yes
Cu1 Cu1 3 3.0298(7) yes
N1 C5 . 1.340(4) ?
N1 C1 . 1.341(4) ?
N2 C8 . 1.343(4) ?
N2 C12 . 1.351(4) ?
O1 C6 . 1.397(4) ?
O1 O5 3_655 2.636(3) ?
O1 H51 . 0.8200 ?
O2 C7 . 1.408(4) ?
O2 O5 1_455 2.596(3) ?
O2 H52 . 0.8200 ?
O3 C13 . 1.389(4) ?
O3 Cu1 3 1.983(2) ?
O4 C14 . 1.408(4) ?
O4 O6 . 2.689(4) ?
O4 H54 . 0.8200 ?
C1 C2 . 1.390(4) ?
C1 C6 . 1.502(5) ?
C2 C3 . 1.375(5) ?
C2 H2 . 0.9300 ?
C3 C4 . 1.369(5) ?
C3 H3 . 0.9300 ?
C4 C5 . 1.391(4) ?
C4 H4 . 0.9300 ?
C5 C7 . 1.506(4) ?
C6 H6A . 0.9700 ?
C6 H6B . 0.9700 ?
C7 H7A . 0.9700 ?
C7 H7B . 0.9700 ?
C8 C9 . 1.396(4) ?
C8 C13 . 1.496(5) ?
C9 C10 . 1.372(5) ?
C9 H9 . 0.9300 ?
C10 C11 . 1.361(5) ?
C10 H10 . 0.9300 ?
C11 C12 . 1.385(5) ?
C11 H11 . 0.9300 ?
C12 C14 . 1.504(4) ?
C13 H13A . 0.9700 ?
C13 H13B . 0.9700 ?
C14 H14A . 0.9700 ?
C14 H14B . 0.9700 ?
C15 O6 . 1.240(4) ?
C15 O5 . 1.264(4) ?
C15 C16 . 1.489(5) ?
C16 H16A . 0.9600 ?
C16 H16B . 0.9600 ?
C16 H16C . 0.9600 ?
O6 H54 . 1.8839 ?

loop_
_geom_hbond_atom_site_label_D
_geom_hbond_atom_site_label_H
_geom_hbond_atom_site_label_A
_geom_hbond_site_symmetry_A
_geom_hbond_distance_DH
_geom_hbond_distance_HA
_geom_hbond_distance_DA
_geom_hbond_angle_DHA
_geom_hbond_publ_flag
O1 H51 O5 3_655 0.82 1.821 2.636(4) 173 yes
O2 H52 O5 1_455 0.82 1.796 2.596(4) 165 yes
O4 H54 O6 1_555 0.82 1.884 2.689(4) 167 yes
